data_1559543
loop_
_publ_author_name
'Dale, Johannes'
'Romming, Christian'
'Sigvartsen, Turid'

_publ_section_title
;
 Conformation of 1,3,7,9,13,15,19,21-octaazaquinquecyclo
 [19.3.1.1(3,7).1(9,13).1(15,19)]octacosane
;
_journal_name_full 'Acta Chemica Scandinavica'
_journal_page_first 1071
_journal_page_last 1075
_journal_paper_doi 10.3891/acta.chem.scand.45-1071
_journal_volume 45
_journal_year 1991
_chemical_formula_moiety 'C20 H32 N8, 2(C H2 Cl2), 8(H)'
_chemical_formula_sum 'C22 H44 Cl4 N8'
_chemical_formula_weight 562.46
_chemical_name_common
;
1,3,7,9,13,15,19,21-octaazaquinquecyclo
[19.3.1.1(3,7).1(9,13).1(15,19)]octacosane
;
_space_group_IT_number 70
_space_group_name_Hall '-F 2uv 2vw'
_space_group_name_H-M_alt 'F d d d :2'
_symmetry_cell_setting orthorhombic
_symmetry_Int_Tables_number 70
_symmetry_space_group_name_Hall '-F 2uv 2vw'
_symmetry_space_group_name_H-M 'F d d d :2'
_cell_angle_alpha 90.
_cell_angle_beta 90.
_cell_angle_gamma 90.
_cell_formula_units_Z 8
_cell_length_a 10.577(2)
_cell_length_b 17.419(4)
_cell_length_c 31.889(9)
_cell_volume 5875(2)
_diffrn_ambient_temperature 138
_diffrn_radiation_probe x-ray
_diffrn_radiation_type MoK\a
_diffrn_radiation_wavelength 0.71069
_exptl_absorpt_coefficient_mu 0.429
_exptl_crystal_density_diffrn 1.272
_exptl_crystal_F_000 2400
_refine_ls_goodness_of_fit_ref 1.60
_refine_ls_number_parameters 125
_refine_ls_number_reflns 766
_refine_ls_R_factor_gt 0.049
_refine_ls_wR_factor_gt 0.040
_cod_data_source_file Acta-Chem-Scand-1991-45-1071.cif
_cod_data_source_block 1
_cod_depositor_comments
;
Something wrong about C5 H51 H52 ?
;
_cod_original_cell_volume 5875.4(19)
_cod_original_sg_symbol_H-M 'F d d d'
_cod_original_formula_sum 'C22 H44 N8 Cl4'
_cod_database_code 1559543

loop_
_space_group_symop_id
_space_group_symop_operation_xyz
1 x,y,z
2 1/4-x,1/4-y,z
3 x,1/4-y,1/4-z
4 1/4-x,y,1/4-z
5 -x,-y,-z
6 3/4+x,3/4+y,-z
7 -x,3/4+y,3/4+z
8 3/4+x,-y,3/4+z
9 x,1/2+y,1/2+z
10 1/4-x,3/4-y,1/2+z
11 x,3/4-y,3/4-z
12 1/4-x,1/2+y,3/4-z
13 -x,1/2-y,1/2-z
14 3/4+x,1/4+y,1/2-z
15 -x,1/4+y,1/4+z
16 3/4+x,1/2-y,1/4+z
17 1/2+x,y,1/2+z
18 3/4-x,1/4-y,1/2+z
19 1/2+x,1/4-y,3/4-z
20 3/4-x,y,3/4-z
21 1/2-x,-y,1/2-z
22 1/4+x,3/4+y,1/2-z
23 1/2-x,3/4+y,1/4+z
24 1/4+x,-y,1/4+z
25 1/2+x,1/2+y,z
26 3/4-x,3/4-y,z
27 1/2+x,3/4-y,1/4-z
28 3/4-x,1/2+y,1/4-z
29 1/2-x,1/2-y,-z
30 1/4+x,1/4+y,-z
31 1/2-x,1/4+y,3/4+z
32 1/4+x,1/2-y,3/4+z

loop_
_atom_site_label
_atom_site_type_symbol
_atom_site_thermal_displace_type
_atom_site_fract_x
_atom_site_fract_y
_atom_site_fract_z
_atom_site_occupancy
_atom_site_U_iso_or_equiv
_atom_site_calc_flag
_atom_site_refinement_flags
_atom_site_disorder_assembly
_atom_site_disorder_group
Cl11 Cl Uiso 0.9750(9) 0.1468(6) 0.3441(3) 0.500 0.0700 . . . .
Cl12 Cl Uiso 0.9415(8) 0.1513(5) 0.3348(3) 0.500 0.0390 . . . .
N1 N Uiso 0.6303(3) 0.3290(2) 0.34630(10) 1.000 0.0210 . . . .
N2 N Uiso 0.7892(3) 0.3290(2) 0.29380(10) 1.000 0.0230 . . . .
C1 C Uiso 0.5540(6) 0.37500 0.37500 1.000 0.0300 . . . .
C2 C Uiso 0.7045(4) 0.3770(2) 0.31870(10) 1.000 0.0230 . . . .
C3 C Uiso 0.7143(5) 0.2781(3) 0.26680(10) 1.000 0.0350 . . . .
C4 C Uiso 0.6274(5) 0.2286(3) 0.2932(2) 1.000 0.0360 . . . .
C5 C Uiso 0.9478(5) 0.2776(3) 0.32210(10) 1.000 0.0320 . . . .
C6 C Uiso 0.87500 0.37500 0.2685(2) 1.000 0.0310 . . . .
C7 C Uiso 0.87500 0.2069(4) 0.37500 1.000 0.0280 . . . .
H11 H Uiso 0.501(3) 0.340(2) 0.3920(10) 1.000 0.028(3) . . . .
H21 H Uiso 0.753(3) 0.413(2) 0.3350(10) 1.000 0.0280 . . . .
H22 H Uiso 0.647(3) 0.410(2) 0.2990(10) 1.000 0.0280 . . . .
H31 H Uiso 0.769(4) 0.246(2) 0.2540(10) 1.000 0.0280 . . . .
H32 H Uiso 0.659(3) 0.309(2) 0.2460(10) 1.000 0.0280 . . . .
H41 H Uiso 0.673(3) 0.192(2) 0.3120(10) 1.000 0.0280 . . . .
H42 H Uiso 0.572(4) 0.198(2) 0.2760(10) 1.000 0.0280 . . . .
H61 H Uiso 0.824(3) 0.413(2) 0.2480(10) 1.000 0.0280 . . . .
H71 H Uiso 0.946(8) 0.243(5) 0.387(3) 0.500 0.0280 . . . .
H72 H Uiso 0.830(9) 0.231(6) 0.351(3) 0.500 0.0280 . . . .
H51 H Uiso 0.488(3) 0.310(2) 0.3060(10) 1.000 0.0280 . . . .
H52 H Uiso 0.500(3) 0.246(2) 0.3410(10) 1.000 0.0280 . . . .

loop_
_atom_type_symbol
_atom_type_description
_atom_type_scat_dispersion_real
_atom_type_scat_dispersion_imag
_atom_type_scat_source
C C 0.0033 0.0016 ' International Tables Vol C Tables 4.2.6.8 and 6.1.1.4'
H H 0.0000 0.0000 ' International Tables Vol C Tables 4.2.6.8 and 6.1.1.4'
Cl Cl 0.1484 0.1585 ' International Tables Vol C Tables 4.2.6.8 and 6.1.1.4'
N N 0.0061 0.0033 ' International Tables Vol C Tables 4.2.6.8 and 6.1.1.4'

loop_
_geom_angle_atom_site_label_1
_geom_angle_atom_site_label_2
_geom_angle_atom_site_label_3
_geom_angle
_geom_angle_site_symmetry_1
_geom_angle_site_symmetry_2
_geom_angle_site_symmetry_3
_geom_angle_publ_flag
Cl12 Cl11 C7 78.7(16) . . . yes
Cl11 Cl12 C7 86.2(17) . . . yes
C1 N1 C2 111.4(3) . . . yes
C3 N2 C6 110.1(3) . . . yes
C2 N2 C3 109.5(3) . . . yes
C2 N2 C6 111.7(3) . . . yes
N1 C1 N1 112.9(5) . . 11_555 yes
N1 C2 N2 109.5(3) . . . yes
N2 C3 C4 110.2(3) . . . yes
N2 C6 N2 112.6(5) . . 26_655 yes
N1 C1 H11 109(2) . . . no
H11 C1 H11 111(3) . . 11_555 no
N1 C1 H11 108.6(19) 11_555 . 11_555 no
N1 C1 H11 107.9(19) . . 11_555 no
N1 C1 H11 107.9(19) 11_555 . . no
N2 C2 H21 109.9(19) . . . no
N1 C2 H21 109.7(19) . . . no
N1 C2 H22 111.6(18) . . . no
H21 C2 H22 106(3) . . . no
N2 C2 H22 110.2(18) . . . no
N2 C3 H32 111.5(19) . . . no
C4 C3 H31 107(2) . . . no
H31 C3 H32 113(3) . . . no
C4 C3 H32 108.0(19) . . . no
N2 C3 H31 107(2) . . . no
C3 C4 H41 113.8(19) . . . no
H41 C4 H42 106(3) . . . no
C3 C4 H42 112(2) . . . no
N2 C6 H61 108.1(18) . . 26_655 no
N2 C6 H61 111.3(17) . . . no
N2 C6 H61 111.3(17) 26_655 . 26_655 no
N2 C6 H61 108.1(18) 26_655 . . no
H61 C6 H61 105(3) . . 26_655 no
Cl11 C7 Cl12 15.2(4) . . . yes
Cl11 C7 Cl11 108.2(6) . . 20_655 yes
Cl11 C7 Cl12 108.5(6) . . 20_655 yes
Cl11 C7 Cl12 108.5(6) 20_655 . . yes
Cl12 C7 Cl12 113.0(6) . . 20_655 yes
Cl11 C7 Cl12 15.2(4) 20_655 . 20_655 yes
Cl11 C7 H71 97(5) . . . no
Cl11 C7 H72 96(6) . . . no
Cl11 C7 H71 125(5) . . 20_655 no
Cl11 C7 H72 113(5) . . 20_655 no
Cl12 C7 H71 108(5) . . . no
Cl12 C7 H72 82(6) . . . no
Cl12 C7 H71 111(5) . . 20_655 no
Cl12 C7 H72 127(5) . . 20_655 no
H71 C7 H72 112(8) . . . no
Cl11 C7 H71 125(5) 20_655 . . no
Cl12 C7 H71 111(5) 20_655 . . no
H71 C7 H71 107(7) . . 20_655 no
H71 C7 H72 29(7) . . 20_655 no
Cl11 C7 H72 113(6) 20_655 . . no
Cl12 C7 H72 127(6) 20_655 . . no
H71 C7 H72 29(8) 20_655 . . no
H72 C7 H72 130(8) . . 20_655 no
Cl11 C7 H71 97(5) 20_655 . 20_655 no
Cl11 C7 H72 96(5) 20_655 . 20_655 no
Cl12 C7 H71 108(5) 20_655 . 20_655 no
Cl12 C7 H72 82(5) 20_655 . 20_655 no
H71 C7 H72 112(8) 20_655 . 20_655 no

loop_
_geom_bond_atom_site_label_1
_geom_bond_atom_site_label_2
_geom_bond_distance
_geom_bond_site_symmetry_1
_geom_bond_site_symmetry_2
_geom_bond_publ_flag
Cl11 C7 1.785(11) . . yes
Cl11 Cl12 0.469(13) . . yes
Cl12 C7 1.754(10) . . yes
N1 C1 1.460(5) . . yes
N1 C2 1.446(5) . . yes
N2 C6 1.455(5) . . yes
N2 C2 1.460(5) . . yes
N2 C3 1.468(6) . . yes
C3 C4 1.516(7) . . no
C1 H11 0.99(3) . . no
C1 H11 0.99(3) . 11_555 no
C2 H21 0.96(3) . . no
C2 H22 1.05(3) . . no
C3 H31 0.90(4) . . no
C3 H32 1.04(3) . . no
C4 H42 0.96(4) . . no
C4 H41 1.00(3) . . no
C5 H21 1.23(3) . 26_655 no
C6 H61 1.08(3) . . no
C6 H61 1.08(3) . 26_655 no
C7 H71 1.05(9) . . no
C7 H72 0.99(10) . . no
C7 H71 1.05(9) . 20_655 no
C7 H72 0.99(10) . 20_655 no

loop_
_geom_hbond_atom_site_label_D
_geom_hbond_atom_site_label_H
_geom_hbond_atom_site_label_A
_geom_hbond_distance_DH
_geom_hbond_distance_HA
_geom_hbond_distance_DA
_geom_hbond_angle_DHA
_geom_hbond_site_symmetry_A
_geom_hbond_publ_flag
C2 H21 N1 0.96(3) 2.55(3) 2.924(5) 103(2) 11_555 yes
C2 H21 N2 0.96(3) 2.56(3) 2.927(5) 102(2) 26_655 yes
C7 H71 N1 1.05(9) 2.43(8) 3.473(5) 171(7) 20_655 yes
C7 H72 N2 0.99(10) 2.54(10) 3.472(5) 157(7) . yes

loop_
_geom_torsion_atom_site_label_1
_geom_torsion_atom_site_label_2
_geom_torsion_atom_site_label_3
_geom_torsion_atom_site_label_4
_geom_torsion
_geom_torsion_site_symmetry_1
_geom_torsion_site_symmetry_2
_geom_torsion_site_symmetry_3
_geom_torsion_site_symmetry_4
_geom_torsion_publ_flag
Cl12 Cl11 C7 Cl11 93.7(17) . . . 20_655 no
Cl12 Cl11 C7 Cl12 109.7(16) . . . 20_655 no
Cl11 Cl12 C7 Cl11 -91.3(17) . . . 20_655 no
Cl11 Cl12 C7 Cl12 -75.8(17) . . . 20_655 no
C2 N1 C1 N1 -63.9(3) . . . 11_555 no
C1 N1 C2 N2 173.9(3) . . . . no
C2 N2 C6 N2 64.0(3) . . . 26_655 no
C3 N2 C6 N2 -174.2(3) . . . 26_655 no
C6 N2 C3 C4 178.5(3) . . . . no
C3 N2 C2 N1 63.5(4) . . . . no
C6 N2 C2 N1 -174.3(3) . . . . no
C2 N2 C3 C4 -58.4(5) . . . . no
